data_4070397
loop_
_publ_author_name
'Laskowski, Carl A.'
'Hillhouse, Gregory L.'

_publ_section_title
;
 Group-Transfer Reactions of Ni(II)&#x2212;Ni(II) Bridging Imido
 Complexes. Catalytic Formation of Carbodiimides and Isocyanates via
 Nitrene Transfer from Organoazides
;
_journal_issue 20
_journal_name_full Organometallics
_journal_page_first 6114
_journal_paper_doi 10.1021/om900783u
_journal_volume 28
_journal_year 2009
_chemical_formula_sum 'C35 H43 Cl N3 Ni'
_chemical_formula_weight 599.88
_chemical_name_systematic
; 
 ? 
;
_space_group_IT_number 14
_symmetry_cell_setting monoclinic
_symmetry_space_group_name_Hall '-P 2yn'
_symmetry_space_group_name_H-M 'P 1 21/n 1'
_atom_sites_solution_hydrogens geom
_atom_sites_solution_primary direct
_atom_sites_solution_secondary difmap
_audit_creation_method SHELXL-97
_cell_angle_alpha 90.00
_cell_angle_beta 93.125(2)
_cell_angle_gamma 90.00
_cell_formula_units_Z 4
_cell_length_a 12.9480(10)
_cell_length_b 16.4430(13)
_cell_length_c 15.4400(12)
_cell_measurement_temperature 100(2)
_cell_volume 3282.3(4)
_computing_cell_refinement 'Bruker XSCANS'
_computing_data_collection 'Bruker XSCANS'
_computing_data_reduction 'Bruker SHELXTL'
_computing_molecular_graphics 'Bruker SHELXTL'
_computing_publication_material 'Bruker SHELXTL'
_computing_structure_refinement 'SHELXL-97 (Sheldrick, 1997)'
_computing_structure_solution 'SHELXS-97 (Sheldrick, 1990)'
_diffrn_ambient_temperature 100(2)
_diffrn_measured_fraction_theta_full 0.998
_diffrn_measured_fraction_theta_max 0.998
_diffrn_measurement_device_type 'Bruker P4'
_diffrn_measurement_method '\w scans'
_diffrn_radiation_monochromator graphite
_diffrn_radiation_source 'fine-focus sealed tube'
_diffrn_radiation_type MoK\a
_diffrn_radiation_wavelength 0.71073
_diffrn_reflns_av_R_equivalents 0.0719
_diffrn_reflns_av_sigmaI/netI 0.0609
_diffrn_reflns_limit_h_max 14
_diffrn_reflns_limit_h_min -15
_diffrn_reflns_limit_k_max 19
_diffrn_reflns_limit_k_min -18
_diffrn_reflns_limit_l_max 17
_diffrn_reflns_limit_l_min -18
_diffrn_reflns_number 17201
_diffrn_reflns_theta_full 25.00
_diffrn_reflns_theta_max 25.00
_diffrn_reflns_theta_min 1.81
_exptl_absorpt_coefficient_mu 0.699
_exptl_absorpt_correction_T_max 0.2941
_exptl_absorpt_correction_T_min 0.2133
_exptl_absorpt_correction_type psi-scan
_exptl_absorpt_process_details 'Norton et. al.'
_exptl_crystal_colour yellow
_exptl_crystal_density_diffrn 1.214
_exptl_crystal_density_method 'not measured'
_exptl_crystal_description block
_exptl_crystal_F_000 1276
_exptl_crystal_size_max 0.6
_exptl_crystal_size_mid 0.2
_exptl_crystal_size_min 0.2
_refine_diff_density_max 0.680
_refine_diff_density_min -0.292
_refine_diff_density_rms 0.060
_refine_ls_extinction_method none
_refine_ls_goodness_of_fit_ref 1.000
_refine_ls_hydrogen_treatment constr
_refine_ls_matrix_type full
_refine_ls_number_parameters 369
_refine_ls_number_reflns 5789
_refine_ls_number_restraints 0
_refine_ls_restrained_S_all 1.000
_refine_ls_R_factor_all 0.0455
_refine_ls_R_factor_gt 0.0376
_refine_ls_shift/su_max 0.001
_refine_ls_shift/su_mean 0.000
_refine_ls_structure_factor_coef Fsqd
_refine_ls_weighting_details 'calc w=1/[\s^2^(Fo^2^)+(0.0409P)^2^+0.0000P] where P=(Fo^2^+2Fc^2^)/3'
_refine_ls_weighting_scheme calc
_refine_ls_wR_factor_gt 0.0885
_refine_ls_wR_factor_ref 0.0910
_reflns_number_gt 4733
_reflns_number_total 5789
_reflns_threshold_expression >2sigma(I)
_cod_data_source_file om900783u_si_002.cif
_cod_data_source_block 6a
_cod_depositor_comments
;
The following automatic conversions were performed:

'_symmetry_cell_setting' value 'Monoclinic' changed to 'monoclinic'
according to /home/saulius/struct/CIF-dictionaries/cif_core.dic
dictionary named 'cif_core.dic' version 2.4.2 from 2011-04-26.

Automatic conversion script
Id: cif_fix_values 1715 2011-07-08 13:25:40Z adriana 
;
_cod_original_sg_symbol_H-M P2(1)/n
_cod_database_code 4070397

loop_
_symmetry_equiv_pos_as_xyz
'x, y, z'
'-x+1/2, y+1/2, -z+1/2'
'-x, -y, -z'
'x-1/2, -y-1/2, z-1/2'

loop_
_atom_site_label
_atom_site_type_symbol
_atom_site_fract_x
_atom_site_fract_y
_atom_site_fract_z
_atom_site_U_iso_or_equiv
_atom_site_adp_type
_atom_site_occupancy
_atom_site_symmetry_multiplicity
_atom_site_calc_flag
_atom_site_refinement_flags
Ni1 Ni 0.65533(2) 0.037148(14) 0.166438(16) 0.02318(10) Uani 1 1 d .
Cl1 Cl 0.78398(4) -0.04393(3) 0.13903(4) 0.03426(15) Uani 1 1 d .
N1 N 0.57722(13) 0.20215(9) 0.22248(10) 0.0224(4) Uani 1 1 d .
N3 N 0.43904(14) -0.00347(10) 0.09674(11) 0.0270(4) Uani 1 1 d .
C3 C 0.52102(17) 0.01290(11) 0.12546(13) 0.0267(5) Uani 1 1 d .
N2 N 0.73194(13) 0.17646(9) 0.26933(10) 0.0223(4) Uani 1 1 d .
C121 C 0.54388(17) 0.23329(12) 0.03860(13) 0.0292(5) Uani 1 1 d .
H12A H 0.6065 0.2009 0.0575 0.035 Uiso 1 1 calc R
C30 C 0.33896(16) -0.02440(12) 0.05980(13) 0.0293(5) Uani 1 1 d .
H30A H 0.3463 -0.0682 0.0166 0.035 Uiso 1 1 calc R
H30B H 0.3088 0.0236 0.0290 0.035 Uiso 1 1 calc R
C36 C 0.30185(17) -0.09321(12) 0.20166(13) 0.0307(5) Uani 1 1 d .
H36A H 0.3738 -0.1030 0.2118 0.037 Uiso 1 1 calc R
C1 C 0.65108(15) 0.14285(11) 0.22215(12) 0.0214(4) Uani 1 1 d .
C11 C 0.47327(16) 0.19442(11) 0.18376(13) 0.0246(5) Uani 1 1 d .
C4 C 0.61220(17) 0.26967(11) 0.26889(13) 0.0269(5) Uani 1 1 d .
H4A H 0.5743 0.3181 0.2780 0.032 Uiso 1 1 calc R
C21 C 0.82735(16) 0.13477(11) 0.29305(13) 0.0256(5) Uani 1 1 d .
C32 C 0.16078(17) -0.03896(11) 0.11224(14) 0.0321(5) Uani 1 1 d .
H32A H 0.1358 -0.0116 0.0611 0.039 Uiso 1 1 calc R
C31 C 0.26558(17) -0.05256(11) 0.12693(13) 0.0262(5) Uani 1 1 d .
C15 C 0.29608(18) 0.16344(13) 0.19908(16) 0.0414(6) Uani 1 1 d .
H15A H 0.2410 0.1479 0.2338 0.050 Uiso 1 1 calc R
C26 C 0.91354(16) 0.14996(12) 0.24540(13) 0.0304(5) Uani 1 1 d .
C12 C 0.45596(16) 0.20851(11) 0.09463(13) 0.0263(5) Uani 1 1 d .
C22 C 0.82772(17) 0.08146(11) 0.36384(13) 0.0313(5) Uani 1 1 d .
C16 C 0.39451(17) 0.17240(12) 0.23775(14) 0.0303(5) Uani 1 1 d .
C221 C 0.73173(19) 0.06302(13) 0.41217(14) 0.0361(5) Uani 1 1 d .
H22A H 0.6755 0.0999 0.3888 0.043 Uiso 1 1 calc R
C25 C 1.00461(18) 0.11066(13) 0.27277(16) 0.0421(6) Uani 1 1 d .
H25A H 1.0655 0.1199 0.2425 0.050 Uiso 1 1 calc R
C34 C 0.1284(2) -0.10491(13) 0.24668(15) 0.0408(6) Uani 1 1 d .
H34A H 0.0815 -0.1223 0.2881 0.049 Uiso 1 1 calc R
C5 C 0.70933(16) 0.25412(11) 0.29852(12) 0.0263(5) Uani 1 1 d .
H5A H 0.7537 0.2890 0.3325 0.032 Uiso 1 1 calc R
C35 C 0.23294(19) -0.11931(12) 0.26094(14) 0.0360(5) Uani 1 1 d .
H35A H 0.2576 -0.1473 0.3118 0.043 Uiso 1 1 calc R
C23 C 0.9217(2) 0.04392(12) 0.38717(15) 0.0405(6) Uani 1 1 d .
H23A H 0.9255 0.0074 0.4349 0.049 Uiso 1 1 calc R
C13 C 0.35554(17) 0.19916(12) 0.06041(15) 0.0343(5) Uani 1 1 d .
H13A H 0.3409 0.2086 0.0003 0.041 Uiso 1 1 calc R
C14 C 0.27603(18) 0.17648(13) 0.11168(17) 0.0424(6) Uani 1 1 d .
H14A H 0.2079 0.1699 0.0867 0.051 Uiso 1 1 calc R
C122 C 0.5203(2) 0.21743(13) -0.05826(13) 0.0386(6) Uani 1 1 d .
H12B H 0.4964 0.1613 -0.0666 0.058 Uiso 1 1 calc R
H12C H 0.5831 0.2259 -0.0898 0.058 Uiso 1 1 calc R
H12D H 0.4663 0.2550 -0.0804 0.058 Uiso 1 1 calc R
C261 C 0.90970(18) 0.20492(13) 0.16623(14) 0.0372(6) Uani 1 1 d .
H26A H 0.8367 0.2236 0.1553 0.045 Uiso 1 1 calc R
C24 C 1.0085(2) 0.05828(14) 0.34318(17) 0.0483(7) Uani 1 1 d .
H24A H 1.0717 0.0323 0.3609 0.058 Uiso 1 1 calc R
C161 C 0.41504(19) 0.15528(13) 0.33404(14) 0.0377(6) Uani 1 1 d .
H16A H 0.4816 0.1825 0.3529 0.045 Uiso 1 1 calc R
C162 C 0.4286(2) 0.06431(14) 0.34948(15) 0.0495(7) Uani 1 1 d .
H16B H 0.4836 0.0437 0.3142 0.074 Uiso 1 1 calc R
H16C H 0.3637 0.0362 0.3332 0.074 Uiso 1 1 calc R
H16D H 0.4473 0.0545 0.4109 0.074 Uiso 1 1 calc R
C222 C 0.6956(2) -0.02435(13) 0.39630(17) 0.0485(7) Uani 1 1 d .
H22B H 0.6827 -0.0333 0.3339 0.073 Uiso 1 1 calc R
H22C H 0.6316 -0.0338 0.4259 0.073 Uiso 1 1 calc R
H22D H 0.7491 -0.0621 0.4189 0.073 Uiso 1 1 calc R
C123 C 0.56985(19) 0.32373(12) 0.05141(14) 0.0380(6) Uani 1 1 d .
H12E H 0.5912 0.3336 0.1124 0.057 Uiso 1 1 calc R
H12F H 0.5086 0.3566 0.0354 0.057 Uiso 1 1 calc R
H12G H 0.6262 0.3387 0.0147 0.057 Uiso 1 1 calc R
C33 C 0.09172(19) -0.06520(13) 0.17225(16) 0.0403(6) Uani 1 1 d .
H33A H 0.0197 -0.0559 0.1622 0.048 Uiso 1 1 calc R
C223 C 0.7478(3) 0.07993(18) 0.50970(15) 0.0670(9) Uani 1 1 d .
H22E H 0.7713 0.1361 0.5186 0.101 Uiso 1 1 calc R
H22F H 0.7999 0.0425 0.5352 0.101 Uiso 1 1 calc R
H22G H 0.6823 0.0720 0.5376 0.101 Uiso 1 1 calc R
C163 C 0.3308(2) 0.18941(16) 0.38950(17) 0.0610(8) Uani 1 1 d .
H16E H 0.3222 0.2477 0.3779 0.092 Uiso 1 1 calc R
H16F H 0.3507 0.1812 0.4510 0.092 Uiso 1 1 calc R
H16G H 0.2654 0.1612 0.3751 0.092 Uiso 1 1 calc R
C262 C 0.9778(2) 0.28032(14) 0.18142(18) 0.0553(7) Uani 1 1 d .
H26B H 0.9533 0.3115 0.2303 0.083 Uiso 1 1 calc R
H26C H 0.9743 0.3142 0.1291 0.083 Uiso 1 1 calc R
H26D H 1.0496 0.2634 0.1945 0.083 Uiso 1 1 calc R
C263 C 0.9410(2) 0.15816(16) 0.08615(16) 0.0587(8) Uani 1 1 d .
H26E H 0.8975 0.1097 0.0783 0.088 Uiso 1 1 calc R
H26F H 1.0136 0.1418 0.0940 0.088 Uiso 1 1 calc R
H26G H 0.9318 0.1931 0.0349 0.088 Uiso 1 1 calc R

loop_
_atom_site_aniso_label
_atom_site_aniso_U_11
_atom_site_aniso_U_22
_atom_site_aniso_U_33
_atom_site_aniso_U_23
_atom_site_aniso_U_13
_atom_site_aniso_U_12
Ni1 0.02682(17) 0.01997(14) 0.02263(16) -0.00079(10) 0.00025(11) 0.00055(11)
Cl1 0.0353(3) 0.0284(3) 0.0388(3) 0.0003(2) -0.0008(3) 0.0089(2)
N1 0.0258(10) 0.0202(8) 0.0211(9) -0.0004(7) -0.0001(7) 0.0010(7)
N3 0.0304(11) 0.0272(9) 0.0238(10) -0.0021(7) 0.0047(8) -0.0027(8)
C3 0.0345(14) 0.0224(10) 0.0238(11) -0.0050(8) 0.0072(10) -0.0027(9)
N2 0.0255(10) 0.0209(8) 0.0201(9) 0.0001(7) -0.0019(7) 0.0003(7)
C121 0.0333(13) 0.0285(11) 0.0253(11) 0.0018(9) -0.0023(9) 0.0036(9)
C30 0.0300(13) 0.0344(11) 0.0232(11) -0.0027(9) -0.0011(9) -0.0034(9)
C36 0.0345(13) 0.0301(11) 0.0275(12) -0.0040(9) 0.0027(10) 0.0005(10)
C1 0.0254(11) 0.0227(9) 0.0162(10) 0.0032(8) 0.0014(8) -0.0014(8)
C11 0.0263(12) 0.0179(9) 0.0295(12) -0.0036(8) 0.0013(9) 0.0022(8)
C4 0.0329(12) 0.0197(10) 0.0279(11) -0.0018(8) -0.0011(9) 0.0000(9)
C21 0.0277(12) 0.0224(10) 0.0256(11) -0.0057(8) -0.0086(9) 0.0009(9)
C32 0.0339(13) 0.0287(11) 0.0336(12) -0.0046(9) 0.0001(10) -0.0027(10)
C31 0.0305(12) 0.0225(10) 0.0260(11) -0.0076(8) 0.0035(9) -0.0032(9)
C15 0.0308(14) 0.0414(13) 0.0531(16) -0.0080(11) 0.0108(12) -0.0033(11)
C26 0.0287(12) 0.0308(11) 0.0308(12) -0.0090(9) -0.0065(10) -0.0001(9)
C12 0.0304(12) 0.0173(9) 0.0308(12) -0.0021(8) -0.0012(10) 0.0031(9)
C22 0.0444(14) 0.0208(10) 0.0271(11) -0.0049(9) -0.0122(10) 0.0010(10)
C16 0.0302(13) 0.0241(10) 0.0371(13) -0.0055(9) 0.0064(10) -0.0025(9)
C221 0.0523(16) 0.0301(11) 0.0252(12) 0.0052(9) -0.0044(11) -0.0010(11)
C25 0.0296(13) 0.0445(13) 0.0511(15) -0.0163(12) -0.0065(11) 0.0027(11)
C34 0.0483(16) 0.0368(12) 0.0388(14) -0.0083(11) 0.0169(12) -0.0150(12)
C5 0.0345(13) 0.0197(10) 0.0243(11) -0.0027(8) -0.0031(9) -0.0024(9)
C35 0.0483(16) 0.0311(11) 0.0290(12) -0.0016(9) 0.0058(11) -0.0077(11)
C23 0.0524(17) 0.0292(12) 0.0375(14) -0.0040(10) -0.0199(12) 0.0064(11)
C13 0.0355(14) 0.0285(11) 0.0375(13) -0.0020(10) -0.0089(11) 0.0052(10)
C14 0.0240(13) 0.0417(13) 0.0607(17) -0.0092(12) -0.0049(12) 0.0013(10)
C122 0.0536(16) 0.0345(12) 0.0275(12) -0.0013(10) 0.0011(11) 0.0031(11)
C261 0.0335(13) 0.0414(13) 0.0370(13) -0.0020(10) 0.0059(11) -0.0050(10)
C24 0.0454(17) 0.0388(13) 0.0574(17) -0.0157(12) -0.0261(13) 0.0159(12)
C161 0.0436(15) 0.0373(12) 0.0333(13) -0.0011(10) 0.0116(11) -0.0086(11)
C162 0.069(2) 0.0448(14) 0.0356(14) 0.0034(11) 0.0092(13) 0.0006(13)
C222 0.0584(18) 0.0366(13) 0.0494(16) 0.0010(11) -0.0065(13) -0.0051(12)
C123 0.0479(15) 0.0352(12) 0.0308(12) 0.0016(10) 0.0018(11) -0.0109(11)
C33 0.0294(13) 0.0394(12) 0.0527(15) -0.0110(12) 0.0071(12) -0.0071(11)
C223 0.102(3) 0.0677(18) 0.0313(14) -0.0034(13) 0.0044(15) -0.0361(18)
C163 0.081(2) 0.0553(16) 0.0500(17) -0.0027(13) 0.0292(16) 0.0079(15)
C262 0.0564(18) 0.0439(14) 0.0655(18) -0.0008(13) 0.0008(15) -0.0099(13)
C263 0.079(2) 0.0562(16) 0.0423(15) -0.0052(13) 0.0165(15) -0.0111(15)

loop_
_atom_type_symbol
_atom_type_description
_atom_type_scat_dispersion_real
_atom_type_scat_dispersion_imag
_atom_type_scat_source
C C 0.0033 0.0016 'International Tables Vol C Tables 4.2.6.8 and 6.1.1.4'
H H 0.0000 0.0000 'International Tables Vol C Tables 4.2.6.8 and 6.1.1.4'
N N 0.0061 0.0033 'International Tables Vol C Tables 4.2.6.8 and 6.1.1.4'
Cl Cl 0.1484 0.1585 'International Tables Vol C Tables 4.2.6.8 and 6.1.1.4'
Ni Ni 0.3393 1.1124 'International Tables Vol C Tables 4.2.6.8 and 6.1.1.4'

loop_
_geom_angle_atom_site_label_1
_geom_angle_atom_site_label_2
_geom_angle_atom_site_label_3
_geom_angle
C3 Ni1 C1 107.10(8)
C3 Ni1 Cl1 120.65(6)
C1 Ni1 Cl1 132.06(6)
C1 N1 C4 111.41(16)
C1 N1 C11 124.82(15)
C4 N1 C11 123.68(16)
C3 N3 C30 178.8(2)
N3 C3 Ni1 177.10(18)
C1 N2 C5 112.17(16)
C1 N2 C21 124.52(15)
C5 N2 C21 123.13(16)
C12 C121 C122 113.18(18)
C12 C121 C123 110.57(16)
C122 C121 C123 108.74(17)
N3 C30 C31 112.90(17)
C35 C36 C31 119.8(2)
N2 C1 N1 103.10(15)
N2 C1 Ni1 124.17(14)
N1 C1 Ni1 132.64(14)
C16 C11 C12 123.0(2)
C16 C11 N1 117.89(18)
C12 C11 N1 119.09(17)
C5 C4 N1 107.36(17)
C26 C21 C22 123.77(19)
C26 C21 N2 118.72(17)
C22 C21 N2 117.51(18)
C31 C32 C33 120.1(2)
C32 C31 C36 119.83(19)
C32 C31 C30 118.99(19)
C36 C31 C30 121.16(19)
C14 C15 C16 121.7(2)
C25 C26 C21 116.6(2)
C25 C26 C261 120.8(2)
C21 C26 C261 122.68(19)
C13 C12 C11 116.92(19)
C13 C12 C121 121.90(19)
C11 C12 C121 121.18(19)
C23 C22 C21 116.4(2)
C23 C22 C221 120.8(2)
C21 C22 C221 122.8(2)
C15 C16 C11 117.0(2)
C15 C16 C161 120.58(19)
C11 C16 C161 122.4(2)
C22 C221 C222 111.23(19)
C22 C221 C223 112.1(2)
C222 C221 C223 110.61(19)
C24 C25 C26 121.4(2)
C35 C34 C33 120.2(2)
C4 C5 N2 105.96(18)
C34 C35 C36 120.3(2)
C24 C23 C22 121.7(2)
C14 C13 C12 121.6(2)
C15 C14 C13 119.8(2)
C26 C261 C263 110.68(19)
C26 C261 C262 111.41(19)
C263 C261 C262 110.8(2)
C23 C24 C25 120.2(2)
C16 C161 C162 110.29(18)
C16 C161 C163 112.8(2)
C162 C161 C163 110.63(19)
C34 C33 C32 119.7(2)

loop_
_geom_bond_atom_site_label_1
_geom_bond_atom_site_label_2
_geom_bond_distance
Ni1 C3 1.861(2)
Ni1 C1 1.9414(18)
Ni1 Cl1 2.1927(6)
N1 C1 1.366(2)
N1 C4 1.384(2)
N1 C11 1.448(3)
N3 C3 1.160(3)
N3 C30 1.429(3)
N2 C1 1.360(2)
N2 C5 1.391(2)
N2 C21 1.443(2)
C121 C12 1.522(3)
C121 C122 1.532(3)
C121 C123 1.535(3)
C30 C31 1.516(3)
C36 C35 1.381(3)
C36 C31 1.393(3)
C11 C16 1.400(3)
C11 C12 1.401(3)
C4 C5 1.339(3)
C21 C26 1.392(3)
C21 C22 1.401(3)
C32 C31 1.382(3)
C32 C33 1.391(3)
C15 C14 1.377(3)
C15 C16 1.386(3)
C26 C25 1.390(3)
C26 C261 1.519(3)
C12 C13 1.385(3)
C22 C23 1.395(3)
C22 C221 1.515(3)
C16 C161 1.522(3)
C221 C222 1.527(3)
C221 C223 1.534(3)
C25 C24 1.386(3)
C34 C35 1.380(3)
C34 C33 1.383(3)
C23 C24 1.364(4)
C13 C14 1.384(3)
C261 C263 1.529(3)
C261 C262 1.532(3)
C161 C162 1.523(3)
C161 C163 1.530(3)
